data_7109701
loop_
_publ_author_name
'Shouzhi Pu'
'Chunhong Zheng'
'Qi Sun'
'Gang Liu'
'Congbin Fan'

_publ_section_title
;
 Enhancement of cyclization quantum yields of perfluorodiarylethenes via
 weak intramolecular interactions
;
_journal_name_full Chem.Commun.
_journal_page_first 8036
_journal_paper_doi 10.1039/c3cc44348e
_journal_volume 49
_journal_year 2013
_chemical_formula_sum 'C22 H17 F6 N S2'
_chemical_formula_weight 473.49
_chemical_name_systematic
;
?
;
_space_group_IT_number 2
_symmetry_cell_setting triclinic
_symmetry_space_group_name_Hall '-P 1'
_symmetry_space_group_name_H-M 'P -1'
_atom_sites_solution_hydrogens geom
_atom_sites_solution_primary direct
_atom_sites_solution_secondary difmap
_audit_creation_method SHELXL-97
_cell_angle_alpha 66.6080(10)
_cell_angle_beta 68.4160(10)
_cell_angle_gamma 78.7220(10)
_cell_formula_units_Z 2
_cell_length_a 8.8943(10)
_cell_length_b 11.9170(14)
_cell_length_c 12.0266(14)
_cell_measurement_reflns_used 4641
_cell_measurement_temperature 296(2)
_cell_measurement_theta_max 0.00
_cell_measurement_theta_min 0.00
_cell_volume 1086.1(2)
_computing_cell_refinement 'Bruker SAINT'
_computing_data_collection 'Bruker APEX2'
_computing_data_reduction 'Bruker SAINT'
_computing_molecular_graphics 'Bruker SHELXTL'
_computing_publication_material 'Bruker SHELXTL'
_computing_structure_refinement 'SHELXL-97 (Sheldrick, 2008)'
_computing_structure_solution 'SHELXS-97 (Sheldrick, 2008)'
_diffrn_ambient_temperature 296(2)
_diffrn_measured_fraction_theta_full 0.993
_diffrn_measured_fraction_theta_max 0.993
_diffrn_measurement_device_type 'Bruker APEX-II CCD'
_diffrn_measurement_method '\f and \w scans'
_diffrn_radiation_monochromator graphite
_diffrn_radiation_source 'fine-focus sealed tube'
_diffrn_radiation_type MoK\a
_diffrn_radiation_wavelength 0.71073
_diffrn_reflns_av_R_equivalents 0.0166
_diffrn_reflns_av_sigmaI/netI 0.0201
_diffrn_reflns_limit_h_max 10
_diffrn_reflns_limit_h_min -10
_diffrn_reflns_limit_k_max 14
_diffrn_reflns_limit_k_min -14
_diffrn_reflns_limit_l_max 13
_diffrn_reflns_limit_l_min -14
_diffrn_reflns_number 8409
_diffrn_reflns_theta_full 25.50
_diffrn_reflns_theta_max 25.50
_diffrn_reflns_theta_min 2.47
_exptl_absorpt_coefficient_mu 0.305
_exptl_absorpt_correction_T_max 0.9008
_exptl_absorpt_correction_T_min 0.8826
_exptl_absorpt_correction_type multi-scan
_exptl_absorpt_process_details sadabs
_exptl_crystal_colour yellow
_exptl_crystal_density_diffrn 1.448
_exptl_crystal_density_method 'not measured'
_exptl_crystal_description block
_exptl_crystal_F_000 484
_exptl_crystal_size_max 0.42
_exptl_crystal_size_mid 0.38
_exptl_crystal_size_min 0.35
_refine_diff_density_max 0.651
_refine_diff_density_min -0.708
_refine_diff_density_rms 0.073
_refine_ls_extinction_coef 0.035(5)
_refine_ls_extinction_expression Fc^*^=kFc[1+0.001xFc^2^\l^3^/sin(2\q)]^-1/4^
_refine_ls_extinction_method SHELXL
_refine_ls_goodness_of_fit_ref 1.051
_refine_ls_hydrogen_treatment constr
_refine_ls_matrix_type full
_refine_ls_number_parameters 290
_refine_ls_number_reflns 4017
_refine_ls_number_restraints 0
_refine_ls_restrained_S_all 1.051
_refine_ls_R_factor_all 0.0795
_refine_ls_R_factor_gt 0.0686
_refine_ls_shift/su_max 0.000
_refine_ls_shift/su_mean 0.000
_refine_ls_structure_factor_coef Fsqd
_refine_ls_weighting_details 'calc w=1/[\s^2^(Fo^2^)+(0.1021P)^2^+0.9558P] where P=(Fo^2^+2Fc^2^)/3'
_refine_ls_weighting_scheme calc
_refine_ls_wR_factor_gt 0.1895
_refine_ls_wR_factor_ref 0.2049
_reflns_number_gt 3305
_reflns_number_total 4017
_reflns_threshold_expression >2sigma(I)
_cod_data_source_file c3cc44348e.txt
_cod_data_source_block a
_cod_original_sg_symbol_H-M P-1
_cod_database_code 7109701

loop_
_symmetry_equiv_pos_as_xyz
'x, y, z'
'-x, -y, -z'

loop_
_atom_site_label
_atom_site_type_symbol
_atom_site_fract_x
_atom_site_fract_y
_atom_site_fract_z
_atom_site_U_iso_or_equiv
_atom_site_adp_type
_atom_site_occupancy
_atom_site_symmetry_multiplicity
_atom_site_calc_flag
_atom_site_refinement_flags
_atom_site_disorder_assembly
_atom_site_disorder_group
S1 S 0.46583(11) 1.09314(9) 0.11098(9) 0.0692(3) Uani 1 1 d . A 1
C2 C 0.6344(4) 0.9966(3) 0.1257(3) 0.0546(7) Uani 1 1 d . A 1
C3 C 0.6068(4) 0.9201(3) 0.2498(3) 0.0519(7) Uani 1 1 d . A 1
C4 C 0.4483(4) 0.9407(3) 0.3317(3) 0.0596(8) Uani 1 1 d . A 1
H4 H 0.4120 0.8965 0.4192 0.072 Uiso 1 1 calc R A 1
C5 C 0.3571(4) 1.0295(3) 0.2709(4) 0.0622(8) Uani 1 1 d . A 1
C1 C 0.7844(4) 1.0100(4) 0.0125(4) 0.0713(9) Uani 1 1 d . A 1
H1A H 0.8427 1.0762 -0.0003 0.107 Uiso 1 1 calc R A 1
H1B H 0.7553 1.0268 -0.0622 0.107 Uiso 1 1 calc R A 1
H1C H 0.8514 0.9354 0.0273 0.107 Uiso 1 1 calc R A 1
C6 C 0.1844(4) 1.0718(4) 0.3243(5) 0.0838(12) Uani 1 1 d . A 1
H6A H 0.1364 1.0145 0.4085 0.126 Uiso 1 1 calc R A 1
H6B H 0.1251 1.0770 0.2697 0.126 Uiso 1 1 calc R A 1
H6C H 0.1812 1.1510 0.3287 0.126 Uiso 1 1 calc R A 1
C7 C 0.7273(4) 0.8283(3) 0.2963(3) 0.0512(7) Uani 1 1 d . A 1
C11 C 0.8026(4) 0.7335(3) 0.2608(3) 0.0539(7) Uani 1 1 d . A 1
C8 C 0.7858(4) 0.8366(3) 0.3946(3) 0.0635(8) Uani 1 1 d . A 1
C10 C 0.9216(5) 0.6663(3) 0.3305(4) 0.0712(10) Uani 1 1 d . A 1
C9 C 0.9016(7) 0.7278(5) 0.4229(5) 0.1015(17) Uani 1 1 d . A 1
C16 C 0.9049(4) 0.6598(3) -0.0249(3) 0.0558(7) Uani 1 1 d . A 1
C12 C 0.7783(4) 0.6903(3) 0.1685(3) 0.0538(7) Uani 1 1 d . A 1
C13 C 0.6343(4) 0.6455(3) 0.1886(3) 0.0637(8) Uani 1 1 d . A 1
C14 C 0.6334(5) 0.6083(3) 0.0935(4) 0.0714(10) Uani 1 1 d . A 1
H14 H 0.5391 0.5778 0.1028 0.086 Uiso 1 1 calc R A 1
C15 C 0.7655(5) 0.6139(3) -0.0147(3) 0.0661(9) Uani 1 1 d . A 1
C17 C 0.4881(5) 0.6356(5) 0.3055(5) 0.0932(13) Uani 1 1 d . A 1
H17A H 0.4300 0.7140 0.2952 0.140 Uiso 1 1 calc R A 1
H17B H 0.5221 0.6095 0.3794 0.140 Uiso 1 1 calc R A 1
H17C H 0.4188 0.5769 0.3163 0.140 Uiso 1 1 calc R A 1
C18 C 0.7522(7) 0.5711(5) -0.1129(5) 0.1038(16) Uani 1 1 d . A 1
H18A H 0.8159 0.4956 -0.1100 0.156 Uiso 1 1 calc R A 1
H18B H 0.7912 0.6319 -0.1966 0.156 Uiso 1 1 calc R A 1
H18C H 0.6410 0.5584 -0.0945 0.156 Uiso 1 1 calc R A 1
C19 C 1.0568(5) 0.6758(3) -0.1321(3) 0.0635(9) Uani 1 1 d . A 1
C20 C 1.1105(6) 0.6467(3) -0.2415(4) 0.0806(11) Uani 1 1 d . A 1
H20 H 1.0491 0.6078 -0.2621 0.097 Uiso 1 1 calc R A 1
C21 C 1.2694(7) 0.6828(5) -0.3181(4) 0.1052(17) Uani 1 1 d . A 1
H21 H 1.3237 0.6696 -0.3946 0.126 Uiso 1 1 calc R A 1
C22 C 1.3339(8) 0.7377(5) -0.2704(5) 0.1162(19) Uani 1 1 d . A 1
H22 H 1.4372 0.7670 -0.3097 0.139 Uiso 1 1 calc R A 1
S2 S 1.20506(17) 0.74747(13) -0.12939(12) 0.1021(5) Uani 1 1 d . A 1
F2 F 0.8624(5) 0.9380(3) 0.3516(4) 0.1359(14) Uani 1 1 d . A 1
F4 F 1.0051(5) 0.7234(4) 0.4672(5) 0.128(2) Uani 0.735(7) 1 d P A 1
F1 F 0.6683(4) 0.8414(4) 0.4987(3) 0.1481(16) Uani 1 1 d . . .
F6 F 1.0730(4) 0.6694(5) 0.2550(3) 0.1546(17) Uani 1 1 d . . .
F5 F 0.8946(6) 0.5491(3) 0.3910(4) 0.1522(16) Uani 1 1 d . . .
F3 F 0.8099(10) 0.6482(4) 0.5427(4) 0.235(4) Uani 1 1 d . . .
N1 N 0.9097(3) 0.6961(2) 0.0663(2) 0.0534(6) Uani 1 1 d . . .
F4' F 1.0674(10) 0.8097(7) 0.3285(8) 0.072(3) Uiso 0.265(7) 1 d P A 2

loop_
_atom_site_aniso_label
_atom_site_aniso_U_11
_atom_site_aniso_U_22
_atom_site_aniso_U_33
_atom_site_aniso_U_23
_atom_site_aniso_U_13
_atom_site_aniso_U_12
S1 0.0690(6) 0.0719(6) 0.0698(6) -0.0234(4) -0.0342(5) 0.0085(4)
C2 0.0560(17) 0.0583(17) 0.0571(18) -0.0239(14) -0.0220(14) -0.0050(13)
C3 0.0535(16) 0.0541(16) 0.0549(17) -0.0248(13) -0.0202(13) -0.0008(12)
C4 0.0586(18) 0.0637(19) 0.0565(18) -0.0271(15) -0.0147(14) 0.0012(14)
C5 0.0546(17) 0.067(2) 0.076(2) -0.0367(17) -0.0242(16) 0.0028(14)
C1 0.065(2) 0.081(2) 0.063(2) -0.0236(18) -0.0151(16) -0.0092(17)
C6 0.058(2) 0.099(3) 0.106(3) -0.056(3) -0.028(2) 0.0139(19)
C7 0.0532(16) 0.0559(16) 0.0477(15) -0.0219(13) -0.0176(13) -0.0002(13)
C11 0.0583(17) 0.0586(17) 0.0490(16) -0.0217(13) -0.0216(13) 0.0018(13)
C8 0.067(2) 0.078(2) 0.0599(19) -0.0379(17) -0.0244(16) 0.0037(16)
C10 0.083(2) 0.071(2) 0.076(2) -0.0377(19) -0.045(2) 0.0238(18)
C9 0.150(4) 0.100(3) 0.094(3) -0.055(3) -0.088(3) 0.048(3)
C16 0.082(2) 0.0413(14) 0.0520(17) -0.0183(12) -0.0294(15) 0.0000(14)
C12 0.0645(18) 0.0478(15) 0.0558(17) -0.0215(13) -0.0266(15) 0.0030(13)
C13 0.067(2) 0.0606(19) 0.069(2) -0.0254(16) -0.0261(17) -0.0033(15)
C14 0.082(2) 0.064(2) 0.084(3) -0.0263(18) -0.039(2) -0.0137(17)
C15 0.093(2) 0.0538(18) 0.065(2) -0.0210(15) -0.0386(19) -0.0081(16)
C17 0.073(2) 0.110(3) 0.100(3) -0.049(3) -0.010(2) -0.023(2)
C18 0.146(4) 0.112(4) 0.086(3) -0.044(3) -0.046(3) -0.043(3)
C19 0.093(2) 0.0469(16) 0.0502(17) -0.0173(13) -0.0235(17) -0.0013(15)
C20 0.117(3) 0.064(2) 0.063(2) -0.0304(18) -0.029(2) 0.007(2)
C21 0.146(5) 0.086(3) 0.055(2) -0.028(2) -0.002(3) 0.000(3)
C22 0.127(4) 0.109(4) 0.079(3) -0.035(3) 0.021(3) -0.039(3)
S2 0.1123(9) 0.1129(9) 0.0795(7) -0.0484(7) 0.0092(6) -0.0520(8)
F2 0.202(3) 0.0869(18) 0.177(3) -0.0277(19) -0.137(3) -0.027(2)
F4 0.134(4) 0.156(4) 0.197(5) -0.131(4) -0.138(4) 0.081(3)
F1 0.0923(19) 0.297(5) 0.0886(19) -0.118(3) -0.0339(15) 0.032(2)
F6 0.0773(17) 0.297(5) 0.119(2) -0.114(3) -0.0555(17) 0.061(2)
F5 0.259(5) 0.0680(16) 0.188(3) -0.0310(19) -0.173(4) 0.031(2)
F3 0.440(10) 0.144(4) 0.092(3) -0.041(2) -0.104(4) 0.077(5)
N1 0.0641(15) 0.0498(13) 0.0539(14) -0.0235(11) -0.0239(12) 0.0007(11)

loop_
_atom_type_symbol
_atom_type_description
_atom_type_scat_dispersion_real
_atom_type_scat_dispersion_imag
_atom_type_scat_source
C C 0.0033 0.0016 'International Tables Vol C Tables 4.2.6.8 and 6.1.1.4'
H H 0.0000 0.0000 'International Tables Vol C Tables 4.2.6.8 and 6.1.1.4'
N N 0.0061 0.0033 'International Tables Vol C Tables 4.2.6.8 and 6.1.1.4'
F F 0.0171 0.0103 'International Tables Vol C Tables 4.2.6.8 and 6.1.1.4'
S S 0.1246 0.1234 'International Tables Vol C Tables 4.2.6.8 and 6.1.1.4'

loop_
_geom_angle_atom_site_label_1
_geom_angle_atom_site_label_2
_geom_angle_atom_site_label_3
_geom_angle
C2 S1 C5 93.38(15)
C3 C2 C1 130.0(3)
C3 C2 S1 109.8(2)
C1 C2 S1 120.1(2)
C2 C3 C4 112.8(3)
C2 C3 C7 124.0(3)
C4 C3 C7 123.2(3)
C5 C4 C3 113.9(3)
C5 C4 H4 123.0
C3 C4 H4 123.0
C4 C5 C6 128.6(4)
C4 C5 S1 110.0(3)
C6 C5 S1 121.4(3)
C11 C7 C3 129.2(3)
C11 C7 C8 110.7(3)
C3 C7 C8 120.1(3)
C7 C11 C12 128.4(3)
C7 C11 C10 111.0(3)
C12 C11 C10 120.6(3)
F1 C8 F2 104.2(4)
F1 C8 C9 112.1(4)
F2 C8 C9 109.2(4)
F1 C8 C7 113.6(3)
F2 C8 C7 111.9(3)
C9 C8 C7 105.9(3)
F6 C10 F5 105.1(4)
F6 C10 C11 113.7(3)
F5 C10 C11 111.9(3)
F6 C10 C9 109.8(4)
F5 C10 C9 111.0(4)
C11 C10 C9 105.5(3)
F4 C9 F3 89.9(5)
F4 C9 C8 123.2(4)
F3 C9 C8 102.9(5)
F4 C9 C10 123.4(4)
F3 C9 C10 104.7(5)
C8 C9 C10 106.5(3)
N1 C16 C15 121.4(3)
N1 C16 C19 113.0(3)
C15 C16 C19 125.6(3)
N1 C12 C13 123.4(3)
N1 C12 C11 113.6(3)
C13 C12 C11 123.0(3)
C14 C13 C12 115.3(3)
C14 C13 C17 121.4(3)
C12 C13 C17 123.3(3)
C13 C14 C15 123.4(3)
C13 C14 H14 118.3
C15 C14 H14 118.3
C14 C15 C16 116.5(3)
C14 C15 C18 119.3(4)
C16 C15 C18 124.1(4)
C20 C19 C16 133.6(4)
C20 C19 S2 109.7(3)
C16 C19 S2 116.7(2)
C19 C20 C21 112.2(4)
C19 C20 H20 123.9
C21 C20 H20 123.9
C22 C21 C20 113.7(4)
C22 C21 H21 123.1
C20 C21 H21 123.1
C21 C22 S2 111.9(4)
C21 C22 H22 124.1
S2 C22 H22 124.1
C22 S2 C19 92.6(3)
C12 N1 C16 119.9(3)

loop_
_geom_bond_atom_site_label_1
_geom_bond_atom_site_label_2
_geom_bond_distance
S1 C2 1.721(3)
S1 C5 1.723(4)
C2 C3 1.362(4)
C2 C1 1.494(5)
C3 C4 1.433(4)
C3 C7 1.467(4)
C4 C5 1.341(5)
C4 H4 0.9300
C5 C6 1.502(5)
C1 H1A 0.9600
C1 H1B 0.9600
C1 H1C 0.9600
C6 H6A 0.9600
C6 H6B 0.9600
C6 H6C 0.9600
C7 C11 1.336(4)
C7 C8 1.499(4)
C11 C12 1.489(4)
C11 C10 1.501(4)
C8 F1 1.317(4)
C8 F2 1.326(5)
C8 C9 1.497(5)
C10 F6 1.316(5)
C10 F5 1.316(5)
C10 C9 1.502(5)
C9 F4 1.206(5)
C9 F3 1.412(8)
C16 N1 1.346(4)
C16 C15 1.396(5)
C16 C19 1.466(5)
C12 N1 1.337(4)
C12 C13 1.387(5)
C13 C14 1.383(5)
C13 C17 1.505(5)
C14 C15 1.384(5)
C14 H14 0.9300
C15 C18 1.508(5)
C17 H17A 0.9600
C17 H17B 0.9600
C17 H17C 0.9600
C18 H18A 0.9600
C18 H18B 0.9600
C18 H18C 0.9600
C19 C20 1.383(5)
C19 S2 1.721(4)
C20 C21 1.413(7)
C20 H20 0.9300
C21 C22 1.331(8)
C21 H21 0.9300
C22 S2 1.697(5)
C22 H22 0.9300

loop_
_geom_torsion_atom_site_label_1
_geom_torsion_atom_site_label_2
_geom_torsion_atom_site_label_3
_geom_torsion_atom_site_label_4
_geom_torsion
C5 S1 C2 C3 -0.8(2)
C5 S1 C2 C1 -177.5(3)
C1 C2 C3 C4 176.4(3)
S1 C2 C3 C4 0.1(3)
C1 C2 C3 C7 -2.1(5)
S1 C2 C3 C7 -178.3(2)
C2 C3 C4 C5 0.9(4)
C7 C3 C4 C5 179.3(3)
C3 C4 C5 C6 177.0(3)
C3 C4 C5 S1 -1.5(4)
C2 S1 C5 C4 1.3(3)
C2 S1 C5 C6 -177.3(3)
C2 C3 C7 C11 -59.8(5)
C4 C3 C7 C11 121.9(4)
C2 C3 C7 C8 118.0(4)
C4 C3 C7 C8 -60.3(4)
C3 C7 C11 C12 -3.7(6)
C8 C7 C11 C12 178.4(3)
C3 C7 C11 C10 177.8(3)
C8 C7 C11 C10 -0.2(4)
C11 C7 C8 F1 -127.2(4)
C3 C7 C8 F1 54.7(5)
C11 C7 C8 F2 115.2(4)
C3 C7 C8 F2 -63.0(4)
C11 C7 C8 C9 -3.7(4)
C3 C7 C8 C9 178.1(4)
C7 C11 C10 F6 -116.4(4)
C12 C11 C10 F6 65.0(5)
C7 C11 C10 F5 124.8(4)
C12 C11 C10 F5 -53.9(5)
C7 C11 C10 C9 4.0(5)
C12 C11 C10 C9 -174.7(4)
F1 C8 C9 F4 -78.0(7)
F2 C8 C9 F4 36.9(7)
C7 C8 C9 F4 157.6(6)
F1 C8 C9 F3 20.5(5)
F2 C8 C9 F3 135.4(4)
C7 C8 C9 F3 -103.9(4)
F1 C8 C9 C10 130.4(4)
F2 C8 C9 C10 -114.7(4)
C7 C8 C9 C10 6.0(5)
F6 C10 C9 F4 -34.7(8)
F5 C10 C9 F4 81.0(8)
C11 C10 C9 F4 -157.6(6)
F6 C10 C9 F3 -134.6(5)
F5 C10 C9 F3 -18.9(6)
C11 C10 C9 F3 102.5(4)
F6 C10 C9 C8 116.8(4)
F5 C10 C9 C8 -127.4(4)
C11 C10 C9 C8 -6.0(5)
C7 C11 C12 N1 117.3(4)
C10 C11 C12 N1 -64.2(4)
C7 C11 C12 C13 -64.3(5)
C10 C11 C12 C13 114.1(4)
N1 C12 C13 C14 -1.2(5)
C11 C12 C13 C14 -179.4(3)
N1 C12 C13 C17 178.1(3)
C11 C12 C13 C17 -0.1(5)
C12 C13 C14 C15 0.3(5)
C17 C13 C14 C15 -179.0(4)
C13 C14 C15 C16 0.2(5)
C13 C14 C15 C18 -180.0(4)
N1 C16 C15 C14 0.2(5)
C19 C16 C15 C14 -178.8(3)
N1 C16 C15 C18 -179.7(4)
C19 C16 C15 C18 1.3(6)
N1 C16 C19 C20 176.2(4)
C15 C16 C19 C20 -4.8(6)
N1 C16 C19 S2 -4.9(4)
C15 C16 C19 S2 174.1(3)
C16 C19 C20 C21 179.3(4)
S2 C19 C20 C21 0.3(4)
C19 C20 C21 C22 -0.4(6)
C20 C21 C22 S2 0.3(6)
C21 C22 S2 C19 -0.1(5)
C20 C19 S2 C22 -0.1(3)
C16 C19 S2 C22 -179.3(3)
C13 C12 N1 C16 1.6(5)
C11 C12 N1 C16 179.9(2)
C15 C16 N1 C12 -1.0(4)
C19 C16 N1 C12 178.1(3)
